data_9014867
loop_
_publ_author_name
'Conflant, P.'
'Boivin, J.'
'Thomas, D.'

_publ_section_title
;
 Etude structurale du conducteur anionique Bi0.765 Sr0.235 O1.383
 _cod_database_code 1004052
;
_journal_name_full 'Journal of Solid State Chemistry'
_journal_page_first 192
_journal_page_last 199
_journal_paper_doi 10.1016/0022-4596(80)90493-4
_journal_volume 35
_journal_year 1980
_chemical_formula_sum 'Bi2.295 O3.334 Sr0.705'
_space_group_IT_number 166
_symmetry_space_group_name_Hall '-P 3* 2'
_symmetry_space_group_name_H-M 'R -3 m :R'
_cell_angle_alpha 23.49
_cell_angle_beta 23.49
_cell_angle_gamma 23.49
_cell_length_a 9.75
_cell_length_b 9.75
_cell_length_c 9.75
_cell_formula_units_Z 1
_cell_volume 129.310
_database_code_amcsd 0013409
_exptl_crystal_density_diffrn 7.637
_cod_duplicate_entry 1004052
_cod_original_sg_symbol_H-M 'R -3 m'
_cod_original_formula_sum 'Bi2.295 Sr.705 O3.334'
_cod_database_code 9014867
_amcsd_formula_title 'Bi0.76 O1.11 Sr0.23'

loop_
_space_group_symop_operation_xyz
x,y,z
-x,-z,-y
-z,-x,-y
y,x,z
y,z,x
-z,-y,-x
-x,-y,-z
x,z,y
z,x,y
-y,-x,-z
-y,-z,-x
z,y,x

loop_
_atom_site_label
_atom_site_fract_x
_atom_site_fract_y
_atom_site_fract_z
_atom_site_occupancy
Bi1 0.00000 0.00000 0.00000 0.29500
Sr1 0.00000 0.00000 0.00000 0.70500
Bi2 0.22397 0.22397 0.22397 1.00000
O1 0.29459 0.29459 0.29459 1.00000
O2 0.09907 0.09907 0.09907 0.66700

loop_
_cod_related_entry_id
_cod_related_entry_database
_cod_related_entry_code
1 AMCSD 0013409
